data_7126687
loop_
_publ_author_name
'Blundell, Toby J.'
'Taylor, Laurence J.'
'Valentine, Andrew J.'
'Lewis, William'
'Blake, Alexander J.'
'McMaster, Jonathan'
'Kays, Deborah L.'

_publ_section_title
;
 A transition metal-gallium cluster formed via insertion of
 &quot;GaI&quot;.
;
_journal_issue 58
_journal_name_full 'Chemical communications (Cambridge, England)'
_journal_page_first 8139
_journal_page_last 8142
_journal_paper_doi 10.1039/d0cc03559a
_journal_volume 56
_journal_year 2020
_chemical_formula_moiety 'C56 H66 Ga I'
_chemical_formula_sum 'C56 H66 Ga I'
_chemical_formula_weight 935.70
_space_group_crystal_system monoclinic
_space_group_IT_number 14
_space_group_name_Hall '-P 2yn'
_space_group_name_H-M_alt 'P 1 21/n 1'
_atom_sites_solution_hydrogens geom
_atom_sites_solution_primary direct
_atom_sites_solution_secondary difmap
_audit_creation_date 2014-06-17
_audit_creation_method
;
Olex2 1.2
(compiled 2014.05.21 svn.r2940 for OlexSys, GUI svn.r4846)
;
_audit_update_record
;
2020-05-18 deposited with the CCDC.	2020-06-10 downloaded from the CCDC.
;
_cell_angle_alpha 90
_cell_angle_beta 91.9796(18)
_cell_angle_gamma 90
_cell_formula_units_Z 4
_cell_length_a 15.1817(3)
_cell_length_b 17.9327(4)
_cell_length_c 16.9613(3)
_cell_measurement_reflns_used 12815
_cell_measurement_temperature 120(2)
_cell_measurement_theta_max 73.9250
_cell_measurement_theta_min 3.4750
_cell_volume 4614.94(16)
_computing_cell_refinement
;
CrysAlisPro, Agilent Technologies,
Version 1.171.37.31 (release 14-01-2014 CrysAlis171 .NET)
(compiled Jan 14 2014,18:38:05)
;
_computing_data_collection
;
CrysAlisPro, Agilent Technologies,
Version 1.171.37.31 (release 14-01-2014 CrysAlis171 .NET)
(compiled Jan 14 2014,18:38:05)
;
_computing_data_reduction
;
CrysAlisPro, Agilent Technologies,
Version 1.171.37.31 (release 14-01-2014 CrysAlis171 .NET)
(compiled Jan 14 2014,18:38:05)
;
_computing_molecular_graphics 'Olex2 (Dolomanov et al., 2009)'
_computing_publication_material 'Olex2 (Dolomanov et al., 2009)'
_computing_structure_refinement 'ShelXL (Sheldrick, 2008)'
_computing_structure_solution 'ShelXS (Sheldrick, 2008)'
_diffrn_ambient_temperature 120.15
_diffrn_detector 'CCD plate'
_diffrn_detector_area_resol_mean 10.3271
_diffrn_detector_type Atlas
_diffrn_measured_fraction_theta_full 0.998
_diffrn_measured_fraction_theta_max 0.974
_diffrn_measurement_details
;
#__ type_ start__ end____ width___ exp.time_
  1 omega    0.00   32.00   1.0000   40.0000
omega____ theta____ kappa____ phi______ frames
    -      -38.5000   37.0000   60.0000 32

#__ type_ start__ end____ width___ exp.time_
  2 omega   -8.00   19.00   1.0000   40.0000
omega____ theta____ kappa____ phi______ frames
    -      -38.5000   37.0000  -30.0000 27

#__ type_ start__ end____ width___ exp.time_
  3 omega   14.00  114.00   1.0000   40.0000
omega____ theta____ kappa____ phi______ frames
    -       42.7573   77.0000 -120.0000 100

#__ type_ start__ end____ width___ exp.time_
  4 omega   31.00  105.00   1.0000   40.0000
omega____ theta____ kappa____ phi______ frames
    -       42.7573   57.0000  150.0000 74

#__ type_ start__ end____ width___ exp.time_
  5 omega   99.00  168.00   1.0000  160.0000
omega____ theta____ kappa____ phi______ frames
    -      104.5026   45.0000  -60.0000 69

#__ type_ start__ end____ width___ exp.time_
  6 omega   42.00   76.00   1.0000  110.5900
omega____ theta____ kappa____ phi______ frames
    -      104.5026  -30.0000    0.0000 34

#__ type_ start__ end____ width___ exp.time_
  7 omega   63.00   90.00   1.0000  110.5900
omega____ theta____ kappa____ phi______ frames
    -      104.5026  -30.0000 -120.0000 27

#__ type_ start__ end____ width___ exp.time_
  8 omega   53.00   80.00   1.0000  110.5900
omega____ theta____ kappa____ phi______ frames
    -      104.5026  -30.0000   60.0000 27

#__ type_ start__ end____ width___ exp.time_
  9 omega   46.00  130.00   1.0000  110.5900
omega____ theta____ kappa____ phi______ frames
    -      104.5026  -61.0000 -180.0000 84

#__ type_ start__ end____ width___ exp.time_
 10 omega  110.00  175.00   1.0000  110.5900
omega____ theta____ kappa____ phi______ frames
    -      104.5026   30.0000   30.0000 65

#__ type_ start__ end____ width___ exp.time_
 11 omega   32.00   91.00   1.0000  110.5900
omega____ theta____ kappa____ phi______ frames
    -      104.5026  -30.0000  120.0000 59

#__ type_ start__ end____ width___ exp.time_
 12 omega   92.00  175.00   1.0000  110.5900
omega____ theta____ kappa____ phi______ frames
    -      104.5026   77.0000 -120.0000 83

#__ type_ start__ end____ width___ exp.time_
 13 omega   18.00  111.00   1.0000  110.5900
omega____ theta____ kappa____ phi______ frames
    -       42.7573   57.0000   30.0000 93

#__ type_ start__ end____ width___ exp.time_
 14 omega    2.00   97.00   1.0000  110.5900
omega____ theta____ kappa____ phi______ frames
    -       42.7573 -125.0000 -120.0000 95

#__ type_ start__ end____ width___ exp.time_
 15 omega    2.00   84.00   1.0000  110.5900
omega____ theta____ kappa____ phi______ frames
    -       42.7573 -125.0000   90.0000 82
;
_diffrn_measurement_device 'four-circle diffractometer'
_diffrn_measurement_device_type 'GV1000, Atlas'
_diffrn_measurement_method '\w scans'
_diffrn_orient_matrix_UB_11 -0.0063560000
_diffrn_orient_matrix_UB_12 -0.0252615000
_diffrn_orient_matrix_UB_13 -0.0868483000
_diffrn_orient_matrix_UB_21 0.0610498000
_diffrn_orient_matrix_UB_22 -0.0664955000
_diffrn_orient_matrix_UB_23 0.0198872000
_diffrn_orient_matrix_UB_31 -0.0808713000
_diffrn_orient_matrix_UB_32 -0.0482308000
_diffrn_orient_matrix_UB_33 0.0178018000
_diffrn_radiation_monochromator mirror
_diffrn_radiation_probe x-ray
_diffrn_radiation_type CuK\a
_diffrn_radiation_wavelength 1.54184
_diffrn_reflns_av_R_equivalents 0.0479
_diffrn_reflns_av_unetI/netI 0.0385
_diffrn_reflns_Laue_measured_fraction_full 0.998
_diffrn_reflns_Laue_measured_fraction_max 0.974
_diffrn_reflns_limit_h_max 17
_diffrn_reflns_limit_h_min -18
_diffrn_reflns_limit_k_max 19
_diffrn_reflns_limit_k_min -22
_diffrn_reflns_limit_l_max 21
_diffrn_reflns_limit_l_min -17
_diffrn_reflns_number 25851
_diffrn_reflns_point_group_measured_fraction_full 0.998
_diffrn_reflns_point_group_measured_fraction_max 0.974
_diffrn_reflns_theta_full 67.684
_diffrn_reflns_theta_max 74.196
_diffrn_reflns_theta_min 3.588
_diffrn_source 'rotating-anode X-ray tube'
_diffrn_source_type 'GV1000 (Cu) X-ray Source'
_exptl_absorpt_coefficient_mu 6.324
_exptl_absorpt_correction_T_max 0.832
_exptl_absorpt_correction_T_min 0.630
_exptl_absorpt_correction_type gaussian
_exptl_absorpt_process_details
;
CrysAlisPro, Agilent Technologies,
Version 1.171.37.31 (release 14-01-2014 CrysAlis171 .NET)
(compiled Jan 14 2014,18:38:05)
Numerical absorption correction based on gaussian integration over
			a multifaceted crystal model
Empirical absorption correction using spherical harmonics,
 implemented in SCALE3 ABSPACK scaling algorithm.
;
_exptl_crystal_colour 'clear colourless'
_exptl_crystal_colour_lustre clear
_exptl_crystal_colour_primary colourless
_exptl_crystal_density_diffrn 1.347
_exptl_crystal_description plate
_exptl_crystal_F_000 1944
_exptl_crystal_size_max 0.1082
_exptl_crystal_size_mid 0.0826
_exptl_crystal_size_min 0.0309
_refine_diff_density_max 3.283
_refine_diff_density_min -0.681
_refine_diff_density_rms 0.133
_refine_ls_extinction_method none
_refine_ls_goodness_of_fit_ref 1.062
_refine_ls_hydrogen_treatment constr
_refine_ls_matrix_type full
_refine_ls_number_parameters 543
_refine_ls_number_reflns 9139
_refine_ls_number_restraints 0
_refine_ls_restrained_S_all 1.062
_refine_ls_R_factor_all 0.0529
_refine_ls_R_factor_gt 0.0484
_refine_ls_shift/su_max 0.001
_refine_ls_shift/su_mean 0.000
_refine_ls_structure_factor_coef Fsqd
_refine_ls_weighting_details 'w=1/[\s^2^(Fo^2^)+(0.0864P)^2^+1.7908P] where P=(Fo^2^+2Fc^2^)/3'
_refine_ls_weighting_scheme calc
_refine_ls_wR_factor_gt 0.1262
_refine_ls_wR_factor_ref 0.1315
_reflns_Friedel_coverage 0.000
_reflns_number_gt 8323
_reflns_number_total 9139
_reflns_threshold_expression 'I > 2\s(I)'
_cod_data_source_file d0cc03559a2.cif
_cod_data_source_block gatblg
_cod_depositor_comments 'Adding full bibliography for 7126685--7126689.cif.'
_cod_original_cell_volume 4614.94(17)
_cod_database_code 7126687
_nottingham_internal_coll_name GATBLG
_nottingham_internal_coll_number 13617
_nottingham_internal_coll_client TB/DLK
_nottingham_internal_coll_type custom
_nottingham_internal_coll_frame_method 'omega scans'
_nottingham_internal_coll_frame_time '40.0000, 160.0000, 110.5900'
_nottingham_internal_coll_frame_width 1.0000
_nottingham_internal_coll_user pcxtb
_nottingham_internal_coll_date 16/05/2014
_nottingham_internal_coll_location NOTTS
_nottingham_internal_process_date 19/05/2014
_nottingham_internal_process_user pcxtb
_nottingham_internal_solution_date 19/05/2014
_nottingham_internal_solution_user pcxtb
_nottingham_internal_refinement_date 19/05/2014
_nottingham_internal_refinement_user pcxtb
_nottingham_internal_validation_date 24/6/2014
_nottingham_internal_validation_user pczwl
_nottingham_internal_archive_date 24/6/2014
_shelxl_version_number 2014-3
_chemical_oxdiff_formula 'C56 H66 Ga I'
_shelx_space_group_comment
;
The symmetry employed for this shelxl refinement is uniquely defined
by the following loop, which should always be used as a source of
symmetry information in preference to the above space-group names.
They are only intended as comments.
;
_reflns_odcompleteness_completeness 99.86
_reflns_odcompleteness_iscentric 1
_reflns_odcompleteness_theta 66.97
_olex2_refinement_description
;
1. Fixed Uiso
 At 1.2 times of:
  All C(H) groups
 At 1.5 times of:
  All C(H,H,H) groups
2.a Aromatic/amide H refined with riding coordinates:
 C3(H3), C4(H4), C5(H5), C31(H31), C32(H32), C33(H33)
2.b Idealised Me refined as rotating group:
 C13(H13A,H13B,H13C), C14(H14A,H14B,H14C), C15(H15A,H15B,H15C), C16(H16A,H16B,
 H16C), C17(H17A,H17B,H17C), C24(H24A,H24B,H24C), C25(H25A,H25B,H25C), C26(H26A,
 H26B,H26C), C27(H27A,H27B,H27C), C28(H28A,H28B,H28C), C41(H41A,H41B,H41C),
 C42(H42A,H42B,H42C), C43(H43A,H43B,H43C), C44(H44A,H44B,H44C), C45(H45A,H45B,
 H45C), C52(H52A,H52B,H52C), C53(H53A,H53B,H53C), C54(H54A,H54B,H54C), C55(H55A,
 H55B,H55C), C56(H56A,H56B,H56C)
;
_olex2_exptl_crystal_mounting_method 'in fomblin film on a micromount'
_olex2_submission_special_instructions 'No special instructions were received'

loop_
_space_group_symop_operation_xyz
'x, y, z'
'-x+1/2, y+1/2, -z+1/2'
'-x, -y, -z'
'x-1/2, -y-1/2, z-1/2'

loop_
_atom_site_label
_atom_site_type_symbol
_atom_site_fract_x
_atom_site_fract_y
_atom_site_fract_z
_atom_site_U_iso_or_equiv
_atom_site_adp_type
_atom_site_occupancy
_atom_site_site_symmetry_order
_atom_site_calc_flag
_atom_site_refinement_flags_posn
_atom_site_refinement_flags_adp
_atom_site_refinement_flags_occupancy
_atom_site_disorder_assembly
_atom_site_disorder_group
I1 I 0.51872(2) 0.09501(2) 0.36407(2) 0.03088(9) Uani 1 1 d . . . . .
Ga1 Ga 0.50503(2) 0.23578(2) 0.37066(2) 0.02016(11) Uani 1 1 d . . . . .
C1 C 0.47802(19) 0.28386(17) 0.26689(16) 0.0224(6) Uani 1 1 d . . . . .
C2 C 0.3962(2) 0.27243(18) 0.22550(17) 0.0240(6) Uani 1 1 d . . . . .
C3 C 0.3764(2) 0.3113(2) 0.15581(18) 0.0294(7) Uani 1 1 d . . . . .
H3 H 0.3215 0.3032 0.1286 0.035 Uiso 1 1 calc R . . . .
C4 C 0.4358(2) 0.3617(2) 0.12599(18) 0.0305(7) Uani 1 1 d . . . . .
H4 H 0.4207 0.3895 0.0798 0.037 Uiso 1 1 calc R . . . .
C5 C 0.5172(2) 0.37132(19) 0.16345(18) 0.0267(6) Uani 1 1 d . . . . .
H5 H 0.5581 0.4054 0.1424 0.032 Uiso 1 1 calc R . . . .
C6 C 0.5401(2) 0.33131(16) 0.23236(16) 0.0215(6) Uani 1 1 d . . . . .
C7 C 0.3288(2) 0.21766(18) 0.25079(17) 0.0247(6) Uani 1 1 d . . . . .
C8 C 0.2509(2) 0.24388(19) 0.28306(18) 0.0267(7) Uani 1 1 d . . . . .
C9 C 0.1835(2) 0.1930(2) 0.30120(18) 0.0327(7) Uani 1 1 d . . . . .
C10 C 0.1984(2) 0.1170(2) 0.2944(2) 0.0352(8) Uani 1 1 d . . . . .
C11 C 0.2754(3) 0.09069(19) 0.2593(2) 0.0345(8) Uani 1 1 d . . . . .
C12 C 0.3380(2) 0.14172(19) 0.23255(18) 0.0278(7) Uani 1 1 d . . . . .
C13 C 0.2358(2) 0.3262(2) 0.2914(2) 0.0332(7) Uani 1 1 d . . . . .
H13A H 0.2002 0.3443 0.2460 0.050 Uiso 1 1 calc GR . . . .
H13B H 0.2926 0.3521 0.2935 0.050 Uiso 1 1 calc GR . . . .
H13C H 0.2047 0.3359 0.3400 0.050 Uiso 1 1 calc GR . . . .
C14 C 0.0943(2) 0.2235(3) 0.3218(2) 0.0464(10) Uani 1 1 d . . . . .
H14A H 0.0982 0.2461 0.3743 0.070 Uiso 1 1 calc GR . . . .
H14B H 0.0512 0.1828 0.3214 0.070 Uiso 1 1 calc GR . . . .
H14C H 0.0758 0.2612 0.2829 0.070 Uiso 1 1 calc GR . . . .
C15 C 0.1312(3) 0.0608(3) 0.3215(3) 0.0533(12) Uani 1 1 d . . . . .
H15A H 0.0890 0.0858 0.3551 0.080 Uiso 1 1 calc GR . . . .
H15B H 0.1613 0.0211 0.3515 0.080 Uiso 1 1 calc GR . . . .
H15C H 0.0997 0.0394 0.2754 0.080 Uiso 1 1 calc GR . . . .
C16 C 0.2880(3) 0.0078(2) 0.2490(2) 0.0474(10) Uani 1 1 d . . . . .
H16A H 0.3481 -0.0020 0.2323 0.071 Uiso 1 1 calc GR . . . .
H16B H 0.2456 -0.0108 0.2088 0.071 Uiso 1 1 calc GR . . . .
H16C H 0.2785 -0.0175 0.2992 0.071 Uiso 1 1 calc GR . . . .
C17 C 0.4109(2) 0.1178(2) 0.1795(2) 0.0374(8) Uani 1 1 d . . . . .
H17A H 0.4304 0.0674 0.1941 0.056 Uiso 1 1 calc GR . . . .
H17B H 0.4606 0.1524 0.1856 0.056 Uiso 1 1 calc GR . . . .
H17C H 0.3889 0.1180 0.1245 0.056 Uiso 1 1 calc GR . . . .
C18 C 0.6355(2) 0.34105(17) 0.25769(17) 0.0229(6) Uani 1 1 d . . . . .
C19 C 0.6961(2) 0.28501(19) 0.23789(17) 0.0272(6) Uani 1 1 d . . . . .
C20 C 0.7862(2) 0.3016(2) 0.23776(18) 0.0313(7) Uani 1 1 d . . . . .
C21 C 0.8160(2) 0.3734(2) 0.25579(19) 0.0341(8) Uani 1 1 d . . . . .
C22 C 0.7569(2) 0.4286(2) 0.27967(19) 0.0318(7) Uani 1 1 d . . . . .
C23 C 0.6660(2) 0.41161(17) 0.28118(18) 0.0257(7) Uani 1 1 d . . . . .
C24 C 0.6659(2) 0.2079(2) 0.2131(2) 0.0342(7) Uani 1 1 d . . . . .
H24A H 0.6804 0.1723 0.2554 0.051 Uiso 1 1 calc GR . . . .
H24B H 0.6956 0.1932 0.1651 0.051 Uiso 1 1 calc GR . . . .
H24C H 0.6020 0.2083 0.2026 0.051 Uiso 1 1 calc GR . . . .
C25 C 0.8494(3) 0.2399(3) 0.2147(2) 0.0441(10) Uani 1 1 d . . . . .
H25A H 0.8329 0.1932 0.2404 0.066 Uiso 1 1 calc GR . . . .
H25B H 0.9096 0.2535 0.2316 0.066 Uiso 1 1 calc GR . . . .
H25C H 0.8462 0.2333 0.1573 0.066 Uiso 1 1 calc GR . . . .
C26 C 0.9130(3) 0.3933(3) 0.2489(3) 0.0506(11) Uani 1 1 d . . . . .
H26A H 0.9385 0.3633 0.2071 0.076 Uiso 1 1 calc GR . . . .
H26B H 0.9445 0.3832 0.2991 0.076 Uiso 1 1 calc GR . . . .
H26C H 0.9183 0.4464 0.2359 0.076 Uiso 1 1 calc GR . . . .
C27 C 0.7889(3) 0.5050(2) 0.3013(3) 0.0508(10) Uani 1 1 d . . . . .
H27A H 0.8470 0.5014 0.3279 0.076 Uiso 1 1 calc GR . . . .
H27B H 0.7474 0.5284 0.3367 0.076 Uiso 1 1 calc GR . . . .
H27C H 0.7932 0.5351 0.2534 0.076 Uiso 1 1 calc GR . . . .
C28 C 0.6019(2) 0.4700(2) 0.3076(2) 0.0345(7) Uani 1 1 d . . . . .
H28A H 0.6006 0.5116 0.2702 0.052 Uiso 1 1 calc GR . . . .
H28B H 0.6204 0.4882 0.3601 0.052 Uiso 1 1 calc GR . . . .
H28C H 0.5429 0.4480 0.3099 0.052 Uiso 1 1 calc GR . . . .
C29 C 0.5249(2) 0.27931(17) 0.47766(16) 0.0219(6) Uani 1 1 d . . . . .
C30 C 0.4599(2) 0.32412(16) 0.51174(17) 0.0221(6) Uani 1 1 d . . . . .
C31 C 0.4798(2) 0.36243(18) 0.58246(18) 0.0264(6) Uani 1 1 d . . . . .
H31 H 0.4365 0.3939 0.6042 0.032 Uiso 1 1 calc R . . . .
C32 C 0.5608(2) 0.35532(19) 0.62086(18) 0.0294(7) Uani 1 1 d . . . . .
H32 H 0.5740 0.3834 0.6673 0.035 Uiso 1 1 calc R . . . .
C33 C 0.6228(2) 0.30734(19) 0.59171(18) 0.0286(7) Uani 1 1 d . . . . .
H33 H 0.6777 0.3009 0.6195 0.034 Uiso 1 1 calc R . . . .
C34 C 0.6055(2) 0.26804(17) 0.52142(17) 0.0232(6) Uani 1 1 d . . . . .
C35 C 0.3637(2) 0.32998(18) 0.48707(18) 0.0251(6) Uani 1 1 d . . . . .
C36 C 0.3084(2) 0.26820(18) 0.49844(18) 0.0255(6) Uani 1 1 d . . . . .
C37 C 0.2164(2) 0.2789(2) 0.50210(19) 0.0301(7) Uani 1 1 d . . . . .
C38 C 0.1808(2) 0.3508(2) 0.49590(19) 0.0313(7) Uani 1 1 d . . . . .
C39 C 0.2357(2) 0.41146(19) 0.4788(2) 0.0306(7) Uani 1 1 d . . . . .
C40 C 0.3270(2) 0.40086(17) 0.47310(19) 0.0268(7) Uani 1 1 d . . . . .
C41 C 0.3440(2) 0.19092(19) 0.5116(2) 0.0341(7) Uani 1 1 d . . . . .
H41A H 0.3299 0.1601 0.4651 0.051 Uiso 1 1 calc GR . . . .
H41B H 0.3173 0.1689 0.5579 0.051 Uiso 1 1 calc GR . . . .
H41C H 0.4081 0.1933 0.5203 0.051 Uiso 1 1 calc GR . . . .
C42 C 0.1601(2) 0.2112(2) 0.5180(2) 0.0373(8) Uani 1 1 d . . . . .
H42A H 0.1742 0.1713 0.4810 0.056 Uiso 1 1 calc GR . . . .
H42B H 0.0977 0.2245 0.5111 0.056 Uiso 1 1 calc GR . . . .
H42C H 0.1719 0.1940 0.5721 0.056 Uiso 1 1 calc GR . . . .
C43 C 0.0836(2) 0.3650(2) 0.5079(2) 0.0424(9) Uani 1 1 d . . . . .
H43A H 0.0538 0.3750 0.4568 0.064 Uiso 1 1 calc GR . . . .
H43B H 0.0770 0.4082 0.5426 0.064 Uiso 1 1 calc GR . . . .
H43C H 0.0572 0.3210 0.5320 0.064 Uiso 1 1 calc GR . . . .
C44 C 0.1968(3) 0.4883(2) 0.4680(2) 0.0418(9) Uani 1 1 d . . . . .
H44A H 0.2373 0.5194 0.4384 0.063 Uiso 1 1 calc GR . . . .
H44B H 0.1878 0.5108 0.5197 0.063 Uiso 1 1 calc GR . . . .
H44C H 0.1402 0.4847 0.4387 0.063 Uiso 1 1 calc GR . . . .
C45 C 0.3860(2) 0.4656(2) 0.4514(2) 0.0324(7) Uani 1 1 d . . . . .
H45A H 0.4464 0.4476 0.4457 0.049 Uiso 1 1 calc GR . . . .
H45B H 0.3853 0.5034 0.4931 0.049 Uiso 1 1 calc GR . . . .
H45C H 0.3643 0.4876 0.4015 0.049 Uiso 1 1 calc GR . . . .
C46 C 0.6714(2) 0.20995(18) 0.50000(17) 0.0239(6) Uani 1 1 d . . . . .
C47 C 0.7491(2) 0.23054(19) 0.46380(17) 0.0272(7) Uani 1 1 d . . . . .
C48 C 0.8096(2) 0.1748(2) 0.44485(18) 0.0319(7) Uani 1 1 d . . . . .
C49 C 0.7898(2) 0.0997(2) 0.4579(2) 0.0335(8) Uani 1 1 d . . . . .
C50 C 0.7150(2) 0.0799(2) 0.4990(2) 0.0309(7) Uani 1 1 d . . . . .
C51 C 0.6570(2) 0.13624(19) 0.52345(18) 0.0263(6) Uani 1 1 d . . . . .
C52 C 0.7700(2) 0.3124(2) 0.4507(2) 0.0353(8) Uani 1 1 d . . . . .
H52A H 0.8134 0.3292 0.4909 0.053 Uiso 1 1 calc GR . . . .
H52B H 0.7160 0.3420 0.4544 0.053 Uiso 1 1 calc GR . . . .
H52C H 0.7940 0.3189 0.3982 0.053 Uiso 1 1 calc GR . . . .
C53 C 0.8978(3) 0.1963(3) 0.4132(2) 0.0532(11) Uani 1 1 d . . . . .
H53A H 0.9411 0.2013 0.4570 0.080 Uiso 1 1 calc GR . . . .
H53B H 0.8923 0.2439 0.3850 0.080 Uiso 1 1 calc GR . . . .
H53C H 0.9173 0.1576 0.3768 0.080 Uiso 1 1 calc GR . . . .
C54 C 0.8495(3) 0.0379(3) 0.4296(2) 0.0491(10) Uani 1 1 d . . . . .
H54A H 0.8745 0.0106 0.4752 0.074 Uiso 1 1 calc GR . . . .
H54B H 0.8973 0.0596 0.3997 0.074 Uiso 1 1 calc GR . . . .
H54C H 0.8153 0.0035 0.3956 0.074 Uiso 1 1 calc GR . . . .
C55 C 0.6927(3) -0.0006(2) 0.5142(3) 0.0435(9) Uani 1 1 d . . . . .
H55A H 0.6633 -0.0220 0.4670 0.065 Uiso 1 1 calc GR . . . .
H55B H 0.6534 -0.0037 0.5587 0.065 Uiso 1 1 calc GR . . . .
H55C H 0.7470 -0.0284 0.5267 0.065 Uiso 1 1 calc GR . . . .
C56 C 0.5803(2) 0.1167(2) 0.5746(2) 0.0319(7) Uani 1 1 d . . . . .
H56A H 0.5385 0.0851 0.5446 0.048 Uiso 1 1 calc GR . . . .
H56B H 0.5506 0.1626 0.5905 0.048 Uiso 1 1 calc GR . . . .
H56C H 0.6022 0.0899 0.6216 0.048 Uiso 1 1 calc GR . . . .

loop_
_atom_site_aniso_label
_atom_site_aniso_U_11
_atom_site_aniso_U_22
_atom_site_aniso_U_33
_atom_site_aniso_U_23
_atom_site_aniso_U_13
_atom_site_aniso_U_12
I1 0.04384(15) 0.02206(14) 0.02629(13) -0.00175(7) -0.00542(9) 0.00201(8)
Ga1 0.02338(19) 0.0206(2) 0.01647(18) -0.00074(12) 0.00009(13) -0.00026(13)
C1 0.0261(14) 0.0244(15) 0.0167(12) -0.0010(11) 0.0013(10) 0.0027(12)
C2 0.0251(14) 0.0256(16) 0.0214(14) -0.0022(11) 0.0017(11) -0.0003(12)
C3 0.0267(15) 0.0383(19) 0.0227(14) 0.0033(13) -0.0041(11) -0.0037(14)
C4 0.0328(17) 0.0363(19) 0.0225(14) 0.0080(13) -0.0001(12) 0.0016(14)
C5 0.0291(15) 0.0274(17) 0.0237(14) 0.0029(12) 0.0025(11) -0.0019(13)
C6 0.0262(14) 0.0210(15) 0.0173(13) -0.0009(10) 0.0023(11) 0.0012(11)
C7 0.0266(15) 0.0287(17) 0.0185(13) 0.0010(12) -0.0038(11) -0.0015(13)
C8 0.0268(15) 0.0317(18) 0.0213(14) 0.0016(12) -0.0021(11) -0.0025(13)
C9 0.0288(16) 0.047(2) 0.0225(14) 0.0064(14) -0.0021(12) -0.0073(15)
C10 0.0368(18) 0.043(2) 0.0245(15) 0.0102(15) -0.0100(13) -0.0150(16)
C11 0.043(2) 0.030(2) 0.0294(18) 0.0033(13) -0.0141(15) -0.0086(14)
C12 0.0289(15) 0.0282(17) 0.0257(15) -0.0009(13) -0.0088(12) -0.0014(13)
C13 0.0333(17) 0.038(2) 0.0281(16) -0.0008(14) 0.0028(13) 0.0030(15)
C14 0.0325(18) 0.069(3) 0.0379(19) -0.0005(19) 0.0045(14) -0.0080(19)
C15 0.052(2) 0.060(3) 0.046(2) 0.023(2) -0.0139(18) -0.027(2)
C16 0.066(3) 0.029(2) 0.046(2) 0.0039(17) -0.0127(19) -0.0103(19)
C17 0.0377(19) 0.041(2) 0.0330(18) -0.0124(16) -0.0058(14) 0.0034(16)
C18 0.0269(15) 0.0254(16) 0.0165(13) 0.0015(11) 0.0016(11) -0.0020(12)
C19 0.0297(15) 0.0305(17) 0.0213(14) 0.0000(12) 0.0005(11) 0.0033(13)
C20 0.0278(16) 0.043(2) 0.0234(15) -0.0010(14) 0.0022(12) 0.0026(15)
C21 0.0245(16) 0.051(2) 0.0263(16) 0.0080(15) 0.0008(12) -0.0047(15)
C22 0.0339(17) 0.0348(19) 0.0264(15) 0.0027(14) -0.0038(13) -0.0101(15)
C23 0.0324(17) 0.0247(17) 0.0201(14) 0.0009(11) 0.0031(12) -0.0039(12)
C24 0.0389(18) 0.0302(18) 0.0336(17) -0.0078(14) 0.0032(14) 0.0031(15)
C25 0.0337(18) 0.067(3) 0.0313(18) -0.0099(18) -0.0005(14) 0.0148(18)
C26 0.0306(19) 0.071(3) 0.051(2) 0.005(2) 0.0034(17) -0.0104(19)
C27 0.055(2) 0.045(2) 0.052(2) 0.0050(19) -0.0062(19) -0.020(2)
C28 0.0438(19) 0.0255(17) 0.0345(17) -0.0062(14) 0.0027(14) 0.0020(15)
C29 0.0269(14) 0.0198(15) 0.0189(13) 0.0007(11) -0.0001(10) 0.0002(12)
C30 0.0305(15) 0.0183(15) 0.0175(13) 0.0004(11) -0.0005(11) 0.0008(12)
C31 0.0354(16) 0.0220(16) 0.0222(14) -0.0016(12) 0.0048(11) 0.0029(13)
C32 0.0390(17) 0.0294(17) 0.0195(14) -0.0061(12) -0.0023(12) -0.0003(14)
C33 0.0318(16) 0.0306(18) 0.0230(14) -0.0004(13) -0.0050(12) -0.0011(14)
C34 0.0263(15) 0.0228(15) 0.0204(13) 0.0011(11) 0.0009(11) -0.0013(12)
C35 0.0298(16) 0.0267(17) 0.0189(13) -0.0021(11) 0.0026(11) 0.0006(13)
C36 0.0304(16) 0.0244(16) 0.0217(14) 0.0001(12) 0.0010(11) 0.0024(13)
C37 0.0302(16) 0.0364(19) 0.0239(15) 0.0018(13) 0.0033(12) -0.0002(14)
C38 0.0298(16) 0.0379(19) 0.0261(15) -0.0001(14) 0.0007(12) 0.0047(14)
C39 0.0341(18) 0.036(2) 0.0220(15) 0.0001(12) -0.0005(13) 0.0094(14)
C40 0.0325(17) 0.0255(17) 0.0222(15) -0.0003(11) -0.0001(12) 0.0033(13)
C41 0.0339(17) 0.0265(17) 0.0424(19) -0.0001(15) 0.0082(14) 0.0000(14)
C42 0.0332(17) 0.041(2) 0.0378(18) 0.0033(16) 0.0036(14) -0.0028(16)
C43 0.0316(18) 0.055(3) 0.0409(19) 0.0045(18) 0.0035(14) 0.0075(17)
C44 0.044(2) 0.040(2) 0.0408(19) 0.0025(16) 0.0005(15) 0.0130(17)
C45 0.0395(18) 0.0261(17) 0.0314(16) 0.0044(14) -0.0036(13) 0.0015(14)
C46 0.0269(14) 0.0253(16) 0.0192(13) -0.0013(11) -0.0036(11) -0.0004(12)
C47 0.0256(15) 0.0365(19) 0.0194(14) 0.0017(12) -0.0027(11) -0.0020(13)
C48 0.0274(16) 0.048(2) 0.0202(14) 0.0009(14) -0.0018(12) 0.0033(15)
C49 0.0342(18) 0.042(2) 0.0241(16) -0.0066(13) -0.0053(13) 0.0093(15)
C50 0.0293(16) 0.0304(17) 0.0324(17) -0.0019(14) -0.0064(13) 0.0037(14)
C51 0.0264(15) 0.0278(17) 0.0243(14) 0.0005(13) -0.0042(11) 0.0002(13)
C52 0.0331(17) 0.042(2) 0.0307(17) 0.0077(15) 0.0015(13) -0.0088(15)
C53 0.0314(19) 0.084(3) 0.044(2) 0.015(2) 0.0097(16) 0.009(2)
C54 0.044(2) 0.058(3) 0.046(2) -0.017(2) 0.0015(17) 0.017(2)
C55 0.046(2) 0.031(2) 0.053(2) -0.0026(17) -0.0103(17) 0.0073(16)
C56 0.0318(17) 0.0326(18) 0.0312(16) 0.0086(14) -0.0009(13) -0.0010(15)

loop_
_atom_type_symbol
_atom_type_description
_atom_type_scat_dispersion_real
_atom_type_scat_dispersion_imag
_atom_type_scat_source
C C 0.0181 0.0091 'International Tables Vol C Tables 4.2.6.8 and 6.1.1.4'
H H 0.0000 0.0000 'International Tables Vol C Tables 4.2.6.8 and 6.1.1.4'
Ga Ga -1.2846 0.7763 'International Tables Vol C Tables 4.2.6.8 and 6.1.1.4'
I I -0.3257 6.8362 'International Tables Vol C Tables 4.2.6.8 and 6.1.1.4'

loop_
_exptl_crystal_face_index_h
_exptl_crystal_face_index_k
_exptl_crystal_face_index_l
_exptl_crystal_face_perp_dist
_exptl_oxdiff_crystal_face_indexfrac_h
_exptl_oxdiff_crystal_face_indexfrac_k
_exptl_oxdiff_crystal_face_indexfrac_l
_exptl_oxdiff_crystal_face_x
_exptl_oxdiff_crystal_face_y
_exptl_oxdiff_crystal_face_z
5 3 9 0.0551 4.9874 2.9732 9.0245 -0.8906 0.2862 -0.3861
-7 -6 5 0.0239 -6.9946 -6.0939 4.9873 -0.2347 0.0774 0.9484
6 6 -7 0.0521 5.9952 6.1009 -6.9892 0.4148 -0.1787 -0.9035
-4 -2 -10 0.0239 -3.9884 -1.9576 -10.0224 0.9452 -0.3126 0.2386
-8 6 4 0.0244 -8.0373 5.9104 4.0536 -0.4503 -0.8031 0.4371
8 -6 -4 0.0064 8.0373 -5.9104 -4.0536 0.4503 0.8031 -0.4371
3 11 1 0.0626 2.9647 11.0201 1.0578 -0.3891 -0.5308 -0.7524

loop_
_geom_angle_atom_site_label_1
_geom_angle_atom_site_label_2
_geom_angle_atom_site_label_3
_geom_angle
_geom_angle_site_symmetry_1
_geom_angle_site_symmetry_3
_geom_angle_publ_flag
C1 Ga1 I1 114.02(9) . . ?
C29 Ga1 I1 114.89(9) . . ?
C29 Ga1 C1 131.08(13) . . ?
C2 C1 Ga1 121.7(2) . . ?
C6 C1 Ga1 120.5(2) . . ?
C6 C1 C2 117.8(3) . . ?
C1 C2 C7 123.3(3) . . ?
C3 C2 C1 120.4(3) . . ?
C3 C2 C7 116.2(3) . . ?
C2 C3 H3 119.7 . . ?
C4 C3 C2 120.7(3) . . ?
C4 C3 H3 119.7 . . ?
C3 C4 H4 120.1 . . ?
C5 C4 C3 119.9(3) . . ?
C5 C4 H4 120.1 . . ?
C4 C5 H5 119.6 . . ?
C4 C5 C6 120.7(3) . . ?
C6 C5 H5 119.6 . . ?
C1 C6 C18 126.9(3) . . ?
C5 C6 C1 120.2(3) . . ?
C5 C6 C18 112.7(3) . . ?
C8 C7 C2 119.2(3) . . ?
C8 C7 C12 120.2(3) . . ?
C12 C7 C2 120.1(3) . . ?
C7 C8 C9 119.7(3) . . ?
C7 C8 C13 120.0(3) . . ?
C9 C8 C13 120.1(3) . . ?
C8 C9 C14 118.5(4) . . ?
C10 C9 C8 119.7(3) . . ?
C10 C9 C14 121.6(3) . . ?
C9 C10 C11 120.2(3) . . ?
C9 C10 C15 120.9(4) . . ?
C11 C10 C15 118.8(4) . . ?
C10 C11 C16 119.2(4) . . ?
C12 C11 C10 119.9(3) . . ?
C12 C11 C16 120.9(4) . . ?
C7 C12 C11 119.1(3) . . ?
C7 C12 C17 119.1(3) . . ?
C11 C12 C17 121.6(3) . . ?
C8 C13 H13A 109.5 . . ?
C8 C13 H13B 109.5 . . ?
C8 C13 H13C 109.5 . . ?
H13A C13 H13B 109.5 . . ?
H13A C13 H13C 109.5 . . ?
H13B C13 H13C 109.5 . . ?
C9 C14 H14A 109.5 . . ?
C9 C14 H14B 109.5 . . ?
C9 C14 H14C 109.5 . . ?
H14A C14 H14B 109.5 . . ?
H14A C14 H14C 109.5 . . ?
H14B C14 H14C 109.5 . . ?
C10 C15 H15A 109.5 . . ?
C10 C15 H15B 109.5 . . ?
C10 C15 H15C 109.5 . . ?
H15A C15 H15B 109.5 . . ?
H15A C15 H15C 109.5 . . ?
H15B C15 H15C 109.5 . . ?
C11 C16 H16A 109.5 . . ?
C11 C16 H16B 109.5 . . ?
C11 C16 H16C 109.5 . . ?
H16A C16 H16B 109.5 . . ?
H16A C16 H16C 109.5 . . ?
H16B C16 H16C 109.5 . . ?
C12 C17 H17A 109.5 . . ?
C12 C17 H17B 109.5 . . ?
C12 C17 H17C 109.5 . . ?
H17A C17 H17B 109.5 . . ?
H17A C17 H17C 109.5 . . ?
H17B C17 H17C 109.5 . . ?
C19 C18 C6 118.6(3) . . ?
C23 C18 C6 119.4(3) . . ?
C23 C18 C19 119.9(3) . . ?
C18 C19 C24 121.6(3) . . ?
C20 C19 C18 119.6(3) . . ?
C20 C19 C24 118.8(3) . . ?
C19 C20 C25 118.0(3) . . ?
C21 C20 C19 120.4(3) . . ?
C21 C20 C25 121.6(3) . . ?
C20 C21 C22 120.5(3) . . ?
C20 C21 C26 120.5(4) . . ?
C22 C21 C26 119.0(4) . . ?
C21 C22 C23 119.1(3) . . ?
C21 C22 C27 120.8(3) . . ?
C23 C22 C27 120.1(4) . . ?
C18 C23 C22 120.2(3) . . ?
C18 C23 C28 120.0(3) . . ?
C22 C23 C28 119.8(3) . . ?
C19 C24 H24A 109.5 . . ?
C19 C24 H24B 109.5 . . ?
C19 C24 H24C 109.5 . . ?
H24A C24 H24B 109.5 . . ?
H24A C24 H24C 109.5 . . ?
H24B C24 H24C 109.5 . . ?
C20 C25 H25A 109.5 . . ?
C20 C25 H25B 109.5 . . ?
C20 C25 H25C 109.5 . . ?
H25A C25 H25B 109.5 . . ?
H25A C25 H25C 109.5 . . ?
H25B C25 H25C 109.5 . . ?
C21 C26 H26A 109.5 . . ?
C21 C26 H26B 109.5 . . ?
C21 C26 H26C 109.5 . . ?
H26A C26 H26B 109.5 . . ?
H26A C26 H26C 109.5 . . ?
H26B C26 H26C 109.5 . . ?
C22 C27 H27A 109.5 . . ?
C22 C27 H27B 109.5 . . ?
C22 C27 H27C 109.5 . . ?
H27A C27 H27B 109.5 . . ?
H27A C27 H27C 109.5 . . ?
H27B C27 H27C 109.5 . . ?
C23 C28 H28A 109.5 . . ?
C23 C28 H28B 109.5 . . ?
C23 C28 H28C 109.5 . . ?
H28A C28 H28B 109.5 . . ?
H28A C28 H28C 109.5 . . ?
H28B C28 H28C 109.5 . . ?
C30 C29 Ga1 120.8(2) . . ?
C30 C29 C34 117.9(3) . . ?
C34 C29 Ga1 121.4(2) . . ?
C29 C30 C35 127.5(3) . . ?
C31 C30 C29 119.7(3) . . ?
C31 C30 C35 112.3(3) . . ?
C30 C31 H31 119.3 . . ?
C32 C31 C30 121.4(3) . . ?
C32 C31 H31 119.3 . . ?
C31 C32 H32 120.1 . . ?
C31 C32 C33 119.8(3) . . ?
C33 C32 H32 120.1 . . ?
C32 C33 H33 119.7 . . ?
C32 C33 C34 120.6(3) . . ?
C34 C33 H33 119.7 . . ?
C29 C34 C46 122.8(3) . . ?
C33 C34 C29 120.3(3) . . ?
C33 C34 C46 116.6(3) . . ?
C36 C35 C30 118.9(3) . . ?
C40 C35 C30 118.9(3) . . ?
C40 C35 C36 120.0(3) . . ?
C35 C36 C37 119.6(3) . . ?
C35 C36 C41 122.2(3) . . ?
C37 C36 C41 118.1(3) . . ?
C36 C37 C42 117.6(3) . . ?
C38 C37 C36 120.1(3) . . ?
C38 C37 C42 122.1(3) . . ?
C37 C38 C39 119.8(3) . . ?
C37 C38 C43 121.3(3) . . ?
C39 C38 C43 118.9(3) . . ?
C38 C39 C44 120.0(3) . . ?
C40 C39 C38 120.1(3) . . ?
C40 C39 C44 119.9(3) . . ?
C35 C40 C39 119.8(3) . . ?
C35 C40 C45 120.0(3) . . ?
C39 C40 C45 120.3(3) . . ?
C36 C41 H41A 109.5 . . ?
C36 C41 H41B 109.5 . . ?
C36 C41 H41C 109.5 . . ?
H41A C41 H41B 109.5 . . ?
H41A C41 H41C 109.5 . . ?
H41B C41 H41C 109.5 . . ?
C37 C42 H42A 109.5 . . ?
C37 C42 H42B 109.5 . . ?
C37 C42 H42C 109.5 . . ?
H42A C42 H42B 109.5 . . ?
H42A C42 H42C 109.5 . . ?
H42B C42 H42C 109.5 . . ?
C38 C43 H43A 109.5 . . ?
C38 C43 H43B 109.5 . . ?
C38 C43 H43C 109.5 . . ?
H43A C43 H43B 109.5 . . ?
H43A C43 H43C 109.5 . . ?
H43B C43 H43C 109.5 . . ?
C39 C44 H44A 109.5 . . ?
C39 C44 H44B 109.5 . . ?
C39 C44 H44C 109.5 . . ?
H44A C44 H44B 109.5 . . ?
H44A C44 H44C 109.5 . . ?
H44B C44 H44C 109.5 . . ?
C40 C45 H45A 109.5 . . ?
C40 C45 H45B 109.5 . . ?
C40 C45 H45C 109.5 . . ?
H45A C45 H45B 109.5 . . ?
H45A C45 H45C 109.5 . . ?
H45B C45 H45C 109.5 . . ?
C47 C46 C34 120.3(3) . . ?
C47 C46 C51 121.1(3) . . ?
C51 C46 C34 118.4(3) . . ?
C46 C47 C48 118.8(3) . . ?
C46 C47 C52 120.2(3) . . ?
C48 C47 C52 120.9(3) . . ?
C47 C48 C53 119.7(4) . . ?
C49 C48 C47 120.3(3) . . ?
C49 C48 C53 120.0(4) . . ?
C48 C49 C54 121.2(4) . . ?
C50 C49 C48 120.4(3) . . ?
C50 C49 C54 118.4(4) . . ?
C49 C50 C51 119.3(3) . . ?
C49 C50 C55 121.3(3) . . ?
C51 C50 C55 119.3(3) . . ?
C46 C51 C50 119.1(3) . . ?
C46 C51 C56 120.7(3) . . ?
C50 C51 C56 120.1(3) . . ?
C47 C52 H52A 109.5 . . ?
C47 C52 H52B 109.5 . . ?
C47 C52 H52C 109.5 . . ?
H52A C52 H52B 109.5 . . ?
H52A C52 H52C 109.5 . . ?
H52B C52 H52C 109.5 . . ?
C48 C53 H53A 109.5 . . ?
C48 C53 H53B 109.5 . . ?
C48 C53 H53C 109.5 . . ?
H53A C53 H53B 109.5 . . ?
H53A C53 H53C 109.5 . . ?
H53B C53 H53C 109.5 . . ?
C49 C54 H54A 109.5 . . ?
C49 C54 H54B 109.5 . . ?
C49 C54 H54C 109.5 . . ?
H54A C54 H54B 109.5 . . ?
H54A C54 H54C 109.5 . . ?
H54B C54 H54C 109.5 . . ?
C50 C55 H55A 109.5 . . ?
C50 C55 H55B 109.5 . . ?
C50 C55 H55C 109.5 . . ?
H55A C55 H55B 109.5 . . ?
H55A C55 H55C 109.5 . . ?
H55B C55 H55C 109.5 . . ?
C51 C56 H56A 109.5 . . ?
C51 C56 H56B 109.5 . . ?
C51 C56 H56C 109.5 . . ?
H56A C56 H56B 109.5 . . ?
H56A C56 H56C 109.5 . . ?
H56B C56 H56C 109.5 . . ?

loop_
_geom_bond_atom_site_label_1
_geom_bond_atom_site_label_2
_geom_bond_distance
_geom_bond_site_symmetry_2
_geom_bond_publ_flag
I1 Ga1 2.5358(4) . ?
Ga1 C1 1.990(3) . ?
Ga1 C29 1.989(3) . ?
C1 C2 1.420(4) . ?
C1 C6 1.412(4) . ?
C2 C3 1.396(4) . ?
C2 C7 1.492(4) . ?
C3 H3 0.9500 . ?
C3 C4 1.384(5) . ?
C4 H4 0.9500 . ?
C4 C5 1.380(5) . ?
C5 H5 0.9500 . ?
C5 C6 1.405(4) . ?
C6 C18 1.506(4) . ?
C7 C8 1.402(5) . ?
C7 C12 1.404(5) . ?
C8 C9 1.412(5) . ?
C8 C13 1.501(5) . ?
C9 C10 1.387(6) . ?
C9 C14 1.513(5) . ?
C10 C11 1.411(6) . ?
C10 C15 1.516(5) . ?
C11 C12 1.406(5) . ?
C11 C16 1.509(5) . ?
C12 C17 1.512(5) . ?
C13 H13A 0.9800 . ?
C13 H13B 0.9800 . ?
C13 H13C 0.9800 . ?
C14 H14A 0.9800 . ?
C14 H14B 0.9800 . ?
C14 H14C 0.9800 . ?
C15 H15A 0.9800 . ?
C15 H15B 0.9800 . ?
C15 H15C 0.9800 . ?
C16 H16A 0.9800 . ?
C16 H16B 0.9800 . ?
C16 H16C 0.9800 . ?
C17 H17A 0.9800 . ?
C17 H17B 0.9800 . ?
C17 H17C 0.9800 . ?
C18 C19 1.411(4) . ?
C18 C23 1.401(4) . ?
C19 C20 1.401(5) . ?
C19 C24 1.512(5) . ?
C20 C21 1.394(6) . ?
C20 C25 1.524(5) . ?
C21 C22 1.405(6) . ?
C21 C26 1.524(5) . ?
C22 C23 1.414(5) . ?
C22 C27 1.495(5) . ?
C23 C28 1.509(5) . ?
C24 H24A 0.9800 . ?
C24 H24B 0.9800 . ?
C24 H24C 0.9800 . ?
C25 H25A 0.9800 . ?
C25 H25B 0.9800 . ?
C25 H25C 0.9800 . ?
C26 H26A 0.9800 . ?
C26 H26B 0.9800 . ?
C26 H26C 0.9800 . ?
C27 H27A 0.9800 . ?
C27 H27B 0.9800 . ?
C27 H27C 0.9800 . ?
C28 H28A 0.9800 . ?
C28 H28B 0.9800 . ?
C28 H28C 0.9800 . ?
C29 C30 1.411(4) . ?
C29 C34 1.423(4) . ?
C30 C31 1.406(4) . ?
C30 C35 1.510(4) . ?
C31 H31 0.9500 . ?
C31 C32 1.377(5) . ?
C32 H32 0.9500 . ?
C32 C33 1.379(5) . ?
C33 H33 0.9500 . ?
C33 C34 1.402(4) . ?
C34 C46 1.498(4) . ?
C35 C36 1.407(5) . ?
C35 C40 1.404(4) . ?
C36 C37 1.412(5) . ?
C36 C41 1.501(5) . ?
C37 C38 1.400(5) . ?
C37 C42 1.515(5) . ?
C38 C39 1.407(5) . ?
C38 C43 1.518(5) . ?
C39 C40 1.406(5) . ?
C39 C44 1.508(5) . ?
C40 C45 1.519(5) . ?
C41 H41A 0.9800 . ?
C41 H41B 0.9800 . ?
C41 H41C 0.9800 . ?
C42 H42A 0.9800 . ?
C42 H42B 0.9800 . ?
C42 H42C 0.9800 . ?
C43 H43A 0.9800 . ?
C43 H43B 0.9800 . ?
C43 H43C 0.9800 . ?
C44 H44A 0.9800 . ?
C44 H44B 0.9800 . ?
C44 H44C 0.9800 . ?
C45 H45A 0.9800 . ?
C45 H45B 0.9800 . ?
C45 H45C 0.9800 . ?
C46 C47 1.398(4) . ?
C46 C51 1.400(5) . ?
C47 C48 1.403(5) . ?
C47 C52 1.520(5) . ?
C48 C49 1.399(5) . ?
C48 C53 1.511(5) . ?
C49 C50 1.398(5) . ?
C49 C54 1.521(5) . ?
C50 C51 1.413(5) . ?
C50 C55 1.506(5) . ?
C51 C56 1.517(5) . ?
C52 H52A 0.9800 . ?
C52 H52B 0.9800 . ?
C52 H52C 0.9800 . ?
C53 H53A 0.9800 . ?
C53 H53B 0.9800 . ?
C53 H53C 0.9800 . ?
C54 H54A 0.9800 . ?
C54 H54B 0.9800 . ?
C54 H54C 0.9800 . ?
C55 H55A 0.9800 . ?
C55 H55B 0.9800 . ?
C55 H55C 0.9800 . ?
C56 H56A 0.9800 . ?
C56 H56B 0.9800 . ?
C56 H56C 0.9800 . ?

loop_
_geom_torsion_atom_site_label_1
_geom_torsion_atom_site_label_2
_geom_torsion_atom_site_label_3
_geom_torsion_atom_site_label_4
_geom_torsion
_geom_torsion_site_symmetry_1
_geom_torsion_site_symmetry_2
_geom_torsion_site_symmetry_3
_geom_torsion_site_symmetry_4
_geom_torsion_publ_flag
Ga1 C1 C2 C3 175.1(2) . . . . ?
Ga1 C1 C2 C7 -7.3(4) . . . . ?
Ga1 C1 C6 C5 -173.2(2) . . . . ?
Ga1 C1 C6 C18 12.0(4) . . . . ?
Ga1 C29 C30 C31 -171.4(2) . . . . ?
Ga1 C29 C30 C35 17.0(4) . . . . ?
Ga1 C29 C34 C33 171.3(2) . . . . ?
Ga1 C29 C34 C46 -14.5(4) . . . . ?
C1 C2 C3 C4 -0.1(5) . . . . ?
C1 C2 C7 C8 108.0(4) . . . . ?
C1 C2 C7 C12 -80.6(4) . . . . ?
C1 C6 C18 C19 76.2(4) . . . . ?
C1 C6 C18 C23 -120.2(3) . . . . ?
C2 C1 C6 C5 6.3(4) . . . . ?
C2 C1 C6 C18 -168.5(3) . . . . ?
C2 C3 C4 C5 2.8(5) . . . . ?
C2 C7 C8 C9 174.8(3) . . . . ?
C2 C7 C8 C13 0.4(4) . . . . ?
C2 C7 C12 C11 177.8(3) . . . . ?
C2 C7 C12 C17 -6.8(4) . . . . ?
C3 C2 C7 C8 -74.2(4) . . . . ?
C3 C2 C7 C12 97.2(4) . . . . ?
C3 C4 C5 C6 -0.9(5) . . . . ?
C4 C5 C6 C1 -3.8(5) . . . . ?
C4 C5 C6 C18 171.7(3) . . . . ?
C5 C6 C18 C19 -99.0(3) . . . . ?
C5 C6 C18 C23 64.6(4) . . . . ?
C6 C1 C2 C3 -4.4(4) . . . . ?
C6 C1 C2 C7 173.3(3) . . . . ?
C6 C18 C19 C20 160.0(3) . . . . ?
C6 C18 C19 C24 -17.1(4) . . . . ?
C6 C18 C23 C22 -158.8(3) . . . . ?
C6 C18 C23 C28 20.8(4) . . . . ?
C7 C2 C3 C4 -177.9(3) . . . . ?
C7 C8 C9 C10 6.4(5) . . . . ?
C7 C8 C9 C14 -169.0(3) . . . . ?
C8 C7 C12 C11 -10.9(4) . . . . ?
C8 C7 C12 C17 164.5(3) . . . . ?
C8 C9 C10 C11 -8.8(5) . . . . ?
C8 C9 C10 C15 173.6(3) . . . . ?
C9 C10 C11 C12 1.2(5) . . . . ?
C9 C10 C11 C16 -177.1(3) . . . . ?
C10 C11 C12 C7 8.6(5) . . . . ?
C10 C11 C12 C17 -166.7(3) . . . . ?
C12 C7 C8 C9 3.5(4) . . . . ?
C12 C7 C8 C13 -171.0(3) . . . . ?
C13 C8 C9 C10 -179.1(3) . . . . ?
C13 C8 C9 C14 5.4(5) . . . . ?
C14 C9 C10 C11 166.5(3) . . . . ?
C14 C9 C10 C15 -11.1(5) . . . . ?
C15 C10 C11 C12 179.0(3) . . . . ?
C15 C10 C11 C16 0.6(5) . . . . ?
C16 C11 C12 C7 -173.1(3) . . . . ?
C16 C11 C12 C17 11.6(5) . . . . ?
C18 C19 C20 C21 -1.0(5) . . . . ?
C18 C19 C20 C25 -179.0(3) . . . . ?
C19 C18 C23 C22 4.6(4) . . . . ?
C19 C18 C23 C28 -175.9(3) . . . . ?
C19 C20 C21 C22 4.5(5) . . . . ?
C19 C20 C21 C26 -174.7(3) . . . . ?
C20 C21 C22 C23 -3.3(5) . . . . ?
C20 C21 C22 C27 178.3(3) . . . . ?
C21 C22 C23 C18 -1.2(5) . . . . ?
C21 C22 C23 C28 179.2(3) . . . . ?
C23 C18 C19 C20 -3.5(4) . . . . ?
C23 C18 C19 C24 179.4(3) . . . . ?
C24 C19 C20 C21 176.2(3) . . . . ?
C24 C19 C20 C25 -1.8(5) . . . . ?
C25 C20 C21 C22 -177.7(3) . . . . ?
C25 C20 C21 C26 3.1(5) . . . . ?
C26 C21 C22 C23 175.9(3) . . . . ?
C26 C21 C22 C27 -2.5(5) . . . . ?
C27 C22 C23 C18 177.2(3) . . . . ?
C27 C22 C23 C28 -2.3(5) . . . . ?
C29 C30 C31 C32 -2.1(5) . . . . ?
C29 C30 C35 C36 68.2(4) . . . . ?
C29 C30 C35 C40 -128.3(3) . . . . ?
C29 C34 C46 C47 104.6(4) . . . . ?
C29 C34 C46 C51 -81.0(4) . . . . ?
C30 C29 C34 C33 -7.1(4) . . . . ?
C30 C29 C34 C46 167.1(3) . . . . ?
C30 C31 C32 C33 -2.8(5) . . . . ?
C30 C35 C36 C37 158.3(3) . . . . ?
C30 C35 C36 C41 -18.2(4) . . . . ?
C30 C35 C40 C39 -156.6(3) . . . . ?
C30 C35 C40 C45 23.7(4) . . . . ?
C31 C30 C35 C36 -104.0(3) . . . . ?
C31 C30 C35 C40 59.6(4) . . . . ?
C31 C32 C33 C34 2.7(5) . . . . ?
C32 C33 C34 C29 2.4(5) . . . . ?
C32 C33 C34 C46 -172.2(3) . . . . ?
C33 C34 C46 C47 -81.0(4) . . . . ?
C33 C34 C46 C51 93.4(4) . . . . ?
C34 C29 C30 C31 7.0(4) . . . . ?
C34 C29 C30 C35 -164.6(3) . . . . ?
C34 C46 C47 C48 179.7(3) . . . . ?
C34 C46 C47 C52 4.0(4) . . . . ?
C34 C46 C51 C50 175.5(3) . . . . ?
C34 C46 C51 C56 -4.6(4) . . . . ?
C35 C30 C31 C32 170.7(3) . . . . ?
C35 C36 C37 C38 -1.2(5) . . . . ?
C35 C36 C37 C42 -177.4(3) . . . . ?
C36 C35 C40 C39 6.7(5) . . . . ?
C36 C35 C40 C45 -172.9(3) . . . . ?
C36 C37 C38 C39 5.8(5) . . . . ?
C36 C37 C38 C43 -173.7(3) . . . . ?
C37 C38 C39 C40 -4.2(5) . . . . ?
C37 C38 C39 C44 176.9(3) . . . . ?
C38 C39 C40 C35 -2.1(5) . . . . ?
C38 C39 C40 C45 177.5(3) . . . . ?
C40 C35 C36 C37 -5.1(5) . . . . ?
C40 C35 C36 C41 178.4(3) . . . . ?
C41 C36 C37 C38 175.4(3) . . . . ?
C41 C36 C37 C42 -0.8(4) . . . . ?
C42 C37 C38 C39 -178.1(3) . . . . ?
C42 C37 C38 C43 2.3(5) . . . . ?
C43 C38 C39 C40 175.3(3) . . . . ?
C43 C38 C39 C44 -3.5(5) . . . . ?
C44 C39 C40 C35 176.8(3) . . . . ?
C44 C39 C40 C45 -3.6(5) . . . . ?
C46 C47 C48 C49 3.7(5) . . . . ?
C46 C47 C48 C53 -174.0(3) . . . . ?
C47 C46 C51 C50 -10.2(4) . . . . ?
C47 C46 C51 C56 169.7(3) . . . . ?
C47 C48 C49 C50 -8.1(5) . . . . ?
C47 C48 C49 C54 173.1(3) . . . . ?
C48 C49 C50 C51 3.4(5) . . . . ?
C48 C49 C50 C55 -179.6(3) . . . . ?
C49 C50 C51 C46 5.7(5) . . . . ?
C49 C50 C51 C56 -174.3(3) . . . . ?
C51 C46 C47 C48 5.5(4) . . . . ?
C51 C46 C47 C52 -170.2(3) . . . . ?
C52 C47 C48 C49 179.4(3) . . . . ?
C52 C47 C48 C53 1.8(5) . . . . ?
C53 C48 C49 C50 169.5(3) . . . . ?
C53 C48 C49 C54 -9.2(5) . . . . ?
C54 C49 C50 C51 -177.9(3) . . . . ?
C54 C49 C50 C55 -0.8(5) . . . . ?
C55 C50 C51 C46 -171.4(3) . . . . ?
C55 C50 C51 C56 8.6(5) . . . . ?
